data_2205093
loop_
_publ_author_name
'Di-Mei Chen'
'Xin-Hua Li'
'Hong-Ping Xiao'
'Mao-Lin Hu'

_publ_section_title
;
 2,2'-Bipyridinium 5-nitroisophthalate 5-nitroisophthalic acid
 dihydrate
;
_journal_issue 2
_journal_name_full 'Acta Crystallographica Section E'
_journal_page_first o317
_journal_page_last o319
_journal_paper_doi 10.1107/S1600536805000759
_journal_volume 61
_journal_year 2005
_chemical_formula_iupac 'C10 H9 N2 +, C8 H5 N O6 -, C8 H4 N O6, 2H2 O'
_chemical_formula_moiety 'C10 H9 N2 +, C8 H5 N O6 -, C8 H4 N O6, 2H2 O'
_chemical_formula_sum 'C26 H22 N4 O14'
_chemical_formula_weight 614.48
_chemical_name_systematic
;
2,2'-Bipyridinium--5-nitroisophthalate--5-nitroisophthalic acid--water
(1/1/1/2)
;
_space_group_IT_number 14
_symmetry_cell_setting monoclinic
_symmetry_space_group_name_Hall '-P 2ybc'
_symmetry_space_group_name_H-M 'P 1 21/c 1'
_atom_sites_solution_hydrogens geom
_atom_sites_solution_primary direct
_atom_sites_solution_secondary difmap
_audit_creation_method SHELXL-97
_cell_angle_alpha 90.00
_cell_angle_beta 102.2410(10)
_cell_angle_gamma 90.00
_cell_formula_units_Z 4
_cell_length_a 8.3294(6)
_cell_length_b 22.4059(16)
_cell_length_c 14.5461(11)
_cell_measurement_reflns_used 4810
_cell_measurement_temperature 298(2)
_cell_measurement_theta_max 25.30
_cell_measurement_theta_min 1.70
_cell_volume 2653.0(3)
_computing_cell_refinement 'SAINT (Bruker, 2002)'
_computing_data_collection 'SMART (Bruker, 2002)'
_computing_data_reduction SAINT
_computing_molecular_graphics 'ORTEPII (Johnson, 1976)'
_computing_publication_material SHELXL97
_computing_structure_refinement 'SHELXL97 (Sheldrick, 1997)'
_computing_structure_solution 'SHELXS97 (Sheldrick, 1997)'
_diffrn_ambient_temperature 298(2)
_diffrn_measured_fraction_theta_full 0.998
_diffrn_measured_fraction_theta_max 0.998
_diffrn_measurement_device_type 'Bruker APEX area-detector'
_diffrn_measurement_method '\f and \w'
_diffrn_radiation_monochromator graphite
_diffrn_radiation_source 'fine-focus sealed tube'
_diffrn_radiation_type MoK\a
_diffrn_radiation_wavelength 0.71073
_diffrn_reflns_av_R_equivalents 0.0282
_diffrn_reflns_av_sigmaI/netI 0.0366
_diffrn_reflns_limit_h_max 9
_diffrn_reflns_limit_h_min -9
_diffrn_reflns_limit_k_max 25
_diffrn_reflns_limit_k_min -26
_diffrn_reflns_limit_l_max 17
_diffrn_reflns_limit_l_min -11
_diffrn_reflns_number 14108
_diffrn_reflns_theta_full 25.30
_diffrn_reflns_theta_max 25.30
_diffrn_reflns_theta_min 1.70
_diffrn_standards_decay_% 0
_diffrn_standards_interval_time 0
_diffrn_standards_number 0
_exptl_absorpt_coefficient_mu 0.128
_exptl_absorpt_correction_T_max 0.9786
_exptl_absorpt_correction_T_min 0.9567
_exptl_absorpt_correction_type integration
_exptl_absorpt_process_details '(SADABS; Bruker, 2002)'
_exptl_crystal_colour Colorless
_exptl_crystal_density_diffrn 1.538
_exptl_crystal_density_method 'not measured'
_exptl_crystal_description prism
_exptl_crystal_F_000 1272
_exptl_crystal_size_max 0.35
_exptl_crystal_size_mid 0.20
_exptl_crystal_size_min 0.17
_refine_diff_density_max 0.238
_refine_diff_density_min -0.238
_refine_ls_extinction_method none
_refine_ls_goodness_of_fit_ref 1.228
_refine_ls_hydrogen_treatment mixed
_refine_ls_matrix_type full
_refine_ls_number_parameters 412
_refine_ls_number_reflns 4810
_refine_ls_number_restraints 6
_refine_ls_restrained_S_all 1.228
_refine_ls_R_factor_all 0.0844
_refine_ls_R_factor_gt 0.0732
_refine_ls_shift/su_max 0.000
_refine_ls_shift/su_mean 0.000
_refine_ls_structure_factor_coef Fsqd
_refine_ls_weighting_details 'calc w = 1/[\s^2^(Fo^2^)+(0.051P)^2^+1.822P] where P = (Fo^2^+2Fc^2^)/3'
_refine_ls_weighting_scheme calc
_refine_ls_wR_factor_gt 0.1511
_refine_ls_wR_factor_ref 0.1569
_reflns_number_gt 4201
_reflns_number_total 4810
_reflns_threshold_expression I>2\s(I)
_cod_data_source_file is6035.cif
_cod_data_source_block I
_cod_depositor_comments
;
The following automatic conversions were performed:
'_symmetry_cell_setting' value 'Monoclinic' changed to 'monoclinic'
according to '/home/saulius/struct/CIF-dictionaries/cif_core.dic'
dictionary named 'cif_core.dic' version 2.4.1 from
2010-06-29.

'_exptl_absorpt_correction_type' value 'Integration' changed
to 'integration' according to
'/home/saulius/struct/CIF-dictionaries/cif_core.dic' dictionary named
'cif_core.dic' version 2.4.1 from 2010-06-29.

Automatic conversion script
Id: cif_fix_enum 1527 2010-12-29 10:47:43Z saulius 

The following automatic conversions were performed:

'_symmetry_cell_setting' value 'Monoclinic' changed to 'monoclinic'
according to /home/saulius/struct/CIF-dictionaries/cif_core.dic
dictionary named 'cif_core.dic' version 2.4.1 from
2010-06-29.

'_exptl_absorpt_correction_type' value 'Integration'
changed to 'integration' according to
/home/saulius/struct/CIF-dictionaries/cif_core.dic dictionary named
'cif_core.dic' version 2.4.1 from 2010-06-29.

Automatic conversion script
Id: cif_fix_values 1715 2011-07-08 13:25:40Z adriana 
;
_cod_original_sg_symbol_Hall -P2ybc
_cod_original_sg_symbol_H-M 'P 21/c'
_cod_database_code 2205093
_cod_database_fobs_code 2205093

loop_
_symmetry_equiv_pos_as_xyz
'x, y, z'
'-x, y+1/2, -z+1/2'
'-x, -y, -z'
'x, -y-1/2, z-1/2'

loop_
_atom_site_label
_atom_site_fract_x
_atom_site_fract_y
_atom_site_fract_z
_atom_site_U_iso_or_equiv
_atom_site_adp_type
_atom_site_calc_flag
_atom_site_refinement_flags
_atom_site_occupancy
_atom_site_type_symbol
O1 0.3009(3) 0.38679(9) -0.10485(15) 0.0478(6) Uani d . 1 O
O2 0.2089(3) 0.30112(9) -0.06349(15) 0.0527(6) Uani d . 1 O
O3 -0.0512(3) 0.28747(9) 0.20692(16) 0.0515(6) Uani d . 1 O
H3A -0.0943 0.2703 0.2452 0.077 Uiso calc R 1 H
O4 -0.0773(3) 0.36710(11) 0.29400(16) 0.0589(7) Uani d . 1 O
O5 0.0960(4) 0.55991(11) 0.19071(19) 0.0727(8) Uani d . 1 O
O6 0.2135(3) 0.56579(10) 0.07369(17) 0.0599(7) Uani d . 1 O
O7 0.6602(4) 0.50048(9) 0.1231(2) 0.0776(9) Uani d . 1 O
H7A 0.6570 0.5370 0.1208 0.116 Uiso calc R 1 H
O8 0.5064(3) 0.51366(9) 0.22668(16) 0.0539(6) Uani d . 1 O
O9 0.3128(3) 0.33282(9) 0.36959(16) 0.0566(7) Uani d . 1 O
O10 0.3495(3) 0.24364(8) 0.31262(15) 0.0467(6) Uani d . 1 O
H10A 0.2971 0.2326 0.3513 0.070 Uiso calc R 1 H
O11 0.5947(4) 0.23007(10) 0.0371(2) 0.0808(9) Uani d . 1 O
O12 0.7082(4) 0.30594(11) -0.00934(19) 0.0759(9) Uani d . 1 O
O13 0.5375(4) 0.14492(11) 0.2532(2) 0.0736(8) Uani d D 1 O
N1 0.8027(4) 0.88596(11) 0.98707(18) 0.0508(7) Uani d . 1 N
H1A 0.7665 0.8897 1.0379 0.061 Uiso calc R 1 H
N2 0.7184(3) 0.98546(11) 1.05787(18) 0.0469(7) Uani d . 1 N
N3 0.1485(3) 0.53742(11) 0.12710(19) 0.0444(6) Uani d . 1 N
N4 0.6287(3) 0.28227(11) 0.04063(18) 0.0455(7) Uani d . 1 N
C1 0.8392(5) 0.83135(14) 0.9615(3) 0.0639(11) Uani d . 1 C
H1 0.8250 0.7984 0.9979 0.077 Uiso calc R 1 H
C2 0.8973(5) 0.82429(15) 0.8817(3) 0.0644(11) Uani d . 1 C
H2 0.9237 0.7865 0.8629 0.077 Uiso calc R 1 H
C3 0.9166(5) 0.87336(15) 0.8292(2) 0.0543(9) Uani d . 1 C
H3 0.9567 0.8691 0.7745 0.065 Uiso calc R 1 H
C4 0.8770(4) 0.92880(14) 0.8570(2) 0.0446(8) Uani d . 1 C
H4 0.8893 0.9621 0.8210 0.054 Uiso calc R 1 H
C5 0.8192(4) 0.93544(13) 0.9382(2) 0.0382(7) Uani d . 1 C
C6 0.7705(4) 0.99179(12) 0.9769(2) 0.0372(7) Uani d . 1 C
C7 0.7755(4) 1.04631(13) 0.9338(2) 0.0441(7) Uani d . 1 C
H7 0.8135 1.0493 0.8783 0.053 Uiso calc R 1 H
C8 0.7236(4) 1.09626(14) 0.9739(2) 0.0514(8) Uani d . 1 C
H8 0.7259 1.1335 0.9460 0.062 Uiso calc R 1 H
C9 0.6686(4) 1.09030(14) 1.0553(3) 0.0551(9) Uani d . 1 C
H9 0.6317 1.1233 1.0836 0.066 Uiso calc R 1 H
C10 0.6686(5) 1.03442(15) 1.0949(2) 0.0551(9) Uani d . 1 C
H10 0.6317 1.0308 1.1506 0.066 Uiso calc R 1 H
C11 0.2302(3) 0.35625(12) -0.05458(19) 0.0331(6) Uani d . 1 C
C12 0.1655(3) 0.38603(12) 0.02414(19) 0.0314(6) Uani d . 1 C
C13 0.0911(3) 0.35281(12) 0.08403(19) 0.0340(6) Uani d . 1 C
H13 0.0755 0.3121 0.0736 0.041 Uiso calc R 1 H
C14 0.0394(3) 0.37930(13) 0.1594(2) 0.0359(7) Uani d . 1 C
C15 0.0592(3) 0.44003(13) 0.1741(2) 0.0377(7) Uani d . 1 C
H15 0.0254 0.4584 0.2241 0.045 Uiso calc R 1 H
C16 0.1296(3) 0.47245(12) 0.1134(2) 0.0345(6) Uani d . 1 C
C17 0.1847(3) 0.44706(12) 0.03932(19) 0.0341(6) Uani d . 1 C
H17 0.2338 0.4704 0.0002 0.041 Uiso calc R 1 H
C18 -0.0352(4) 0.34423(13) 0.2282(2) 0.0400(7) Uani d . 1 C
C19 0.5679(4) 0.48161(12) 0.17825(19) 0.0336(6) Uani d . 1 C
C20 0.5462(3) 0.41537(11) 0.17679(18) 0.0306(6) Uani d . 1 C
C21 0.4724(3) 0.38850(12) 0.24319(18) 0.0311(6) Uani d . 1 C
H21 0.4387 0.4120 0.2884 0.037 Uiso calc R 1 H
C22 0.4479(3) 0.32735(11) 0.24340(18) 0.0298(6) Uani d . 1 C
C23 0.4988(3) 0.29222(12) 0.17618(19) 0.0336(6) Uani d . 1 C
H23 0.4834 0.2511 0.1752 0.040 Uiso calc R 1 H
C24 0.5724(3) 0.31959(12) 0.11114(19) 0.0331(6) Uani d . 1 C
C25 0.5979(3) 0.38022(12) 0.10945(19) 0.0335(6) Uani d . 1 C
H25 0.6483 0.3973 0.0646 0.040 Uiso calc R 1 H
C26 0.3638(3) 0.30129(12) 0.31594(19) 0.0333(6) Uani d . 1 C
H13A 0.540(4) 0.1084(5) 0.260(2) 0.050 Uiso d D 1 H
H13B 0.482(3) 0.1625(10) 0.2854(19) 0.050 Uiso d D 1 H
O14 0.8286(5) 0.21264(16) 0.3094(2) 0.0889(10) Uani d D 1 O
H14A 0.869(6) 0.219(2) 0.3649(13) 0.133 Uiso d D 1 H
H14B 0.749(5) 0.190(2) 0.298(3) 0.133 Uiso d D 1 H

loop_
_atom_site_aniso_label
_atom_site_aniso_U_11
_atom_site_aniso_U_22
_atom_site_aniso_U_33
_atom_site_aniso_U_12
_atom_site_aniso_U_13
_atom_site_aniso_U_23
O1 0.0752(15) 0.0295(11) 0.0509(13) -0.0055(10) 0.0409(12) -0.0059(9)
O2 0.0911(18) 0.0260(11) 0.0551(14) -0.0082(10) 0.0471(13) -0.0084(10)
O3 0.0700(16) 0.0390(12) 0.0573(14) 0.0015(11) 0.0402(12) 0.0037(11)
O4 0.0774(17) 0.0601(15) 0.0526(14) 0.0016(12) 0.0435(13) -0.0063(12)
O5 0.111(2) 0.0437(14) 0.0801(18) 0.0030(14) 0.0565(17) -0.0230(13)
O6 0.0909(19) 0.0338(12) 0.0626(15) -0.0037(12) 0.0332(14) -0.0027(11)
O7 0.132(2) 0.0262(11) 0.105(2) -0.0081(14) 0.094(2) -0.0041(13)
O8 0.0838(17) 0.0277(11) 0.0639(15) -0.0041(11) 0.0464(13) -0.0067(10)
O9 0.0986(19) 0.0312(11) 0.0570(14) 0.0020(11) 0.0543(14) -0.0016(10)
O10 0.0744(16) 0.0261(11) 0.0513(13) -0.0012(10) 0.0400(11) 0.0019(9)
O11 0.147(3) 0.0297(13) 0.088(2) -0.0062(14) 0.0749(19) -0.0117(13)
O12 0.130(2) 0.0472(14) 0.0744(18) -0.0072(15) 0.0757(18) -0.0091(13)
O13 0.102(2) 0.0391(14) 0.097(2) 0.0191(14) 0.0609(17) 0.0155(14)
N1 0.087(2) 0.0325(14) 0.0456(15) -0.0018(13) 0.0424(15) 0.0027(12)
N2 0.0693(18) 0.0337(14) 0.0448(15) 0.0003(12) 0.0277(14) 0.0030(12)
N3 0.0544(17) 0.0353(14) 0.0455(15) 0.0053(12) 0.0152(13) -0.0071(12)
N4 0.0711(19) 0.0292(14) 0.0439(15) 0.0038(12) 0.0296(14) 0.0003(11)
C1 0.115(3) 0.0274(17) 0.067(2) 0.0028(18) 0.059(2) 0.0065(16)
C2 0.105(3) 0.0374(18) 0.066(2) -0.0019(19) 0.050(2) -0.0050(17)
C3 0.080(3) 0.050(2) 0.0430(18) -0.0007(17) 0.0364(18) -0.0029(15)
C4 0.060(2) 0.0405(17) 0.0386(17) -0.0033(14) 0.0222(15) 0.0094(13)
C5 0.0462(17) 0.0334(15) 0.0384(16) -0.0056(13) 0.0166(13) 0.0059(13)
C6 0.0435(17) 0.0342(15) 0.0352(16) -0.0038(12) 0.0110(13) 0.0047(12)
C7 0.061(2) 0.0376(17) 0.0358(16) -0.0021(14) 0.0141(15) 0.0057(13)
C8 0.069(2) 0.0322(16) 0.053(2) 0.0016(15) 0.0109(17) 0.0078(15)
C9 0.070(2) 0.0350(18) 0.064(2) 0.0078(16) 0.0211(19) -0.0017(16)
C10 0.082(3) 0.0429(19) 0.050(2) 0.0010(17) 0.0365(19) -0.0008(15)
C11 0.0434(17) 0.0272(15) 0.0319(15) -0.0013(12) 0.0150(13) 0.0001(12)
C12 0.0336(15) 0.0307(14) 0.0310(14) 0.0037(11) 0.0090(12) -0.0004(12)
C13 0.0401(16) 0.0286(14) 0.0365(16) 0.0018(12) 0.0151(13) -0.0008(12)
C14 0.0354(16) 0.0373(16) 0.0383(16) 0.0077(12) 0.0152(13) -0.0013(12)
C15 0.0401(16) 0.0397(16) 0.0365(16) 0.0088(13) 0.0155(13) -0.0068(13)
C16 0.0380(16) 0.0275(14) 0.0388(16) 0.0037(12) 0.0096(13) -0.0061(12)
C17 0.0401(16) 0.0301(14) 0.0342(15) 0.0026(12) 0.0128(12) 0.0003(12)
C18 0.0420(17) 0.0405(17) 0.0424(17) 0.0080(13) 0.0202(14) 0.0008(14)
C19 0.0451(17) 0.0237(14) 0.0358(15) -0.0014(12) 0.0167(13) -0.0006(12)
C20 0.0340(15) 0.0265(14) 0.0331(15) -0.0002(11) 0.0116(12) 0.0016(11)
C21 0.0353(15) 0.0298(14) 0.0293(14) 0.0044(11) 0.0089(12) -0.0031(11)
C22 0.0345(15) 0.0246(13) 0.0313(14) 0.0041(11) 0.0094(12) 0.0019(11)
C23 0.0433(17) 0.0226(13) 0.0363(16) 0.0006(11) 0.0118(13) 0.0011(11)
C24 0.0431(17) 0.0293(14) 0.0308(15) 0.0053(12) 0.0163(13) -0.0017(11)
C25 0.0417(16) 0.0293(14) 0.0335(15) 0.0014(12) 0.0168(13) 0.0044(12)
C26 0.0437(17) 0.0268(14) 0.0323(15) 0.0045(12) 0.0148(13) 0.0000(12)
O14 0.110(3) 0.087(2) 0.075(2) -0.0181(18) 0.0319(19) 0.0306(18)

loop_
_atom_type_symbol
_atom_type_description
_atom_type_scat_dispersion_real
_atom_type_scat_dispersion_imag
_atom_type_scat_source
C C 0.0033 0.0016 'International Tables Vol C Tables 4.2.6.8 and 6.1.1.4'
H H 0.0000 0.0000 'International Tables Vol C Tables 4.2.6.8 and 6.1.1.4'
N N 0.0061 0.0033 'International Tables Vol C Tables 4.2.6.8 and 6.1.1.4'
O O 0.0106 0.0060 'International Tables Vol C Tables 4.2.6.8 and 6.1.1.4'

loop_
_geom_angle_atom_site_label_1
_geom_angle_atom_site_label_2
_geom_angle_atom_site_label_3
_geom_angle
_geom_angle_publ_flag
C18 O3 H3A 109.5 ?
C19 O7 H7A 109.5 ?
C26 O10 H10A 109.5 ?
H13A O13 H13B 113.8(17) ?
C1 N1 C5 123.8(3) yes
C1 N1 H1A 118.1 ?
C5 N1 H1A 118.1 ?
C10 N2 C6 117.0(3) yes
O5 N3 O6 123.5(3) yes
O5 N3 C16 117.9(3) yes
O6 N3 C16 118.7(2) yes
O11 N4 O12 123.9(3) yes
O11 N4 C24 118.3(3) yes
O12 N4 C24 117.8(2) yes
N1 C1 C2 119.3(3) yes
N1 C1 H1 120.4 ?
C2 C1 H1 120.4 ?
C1 C2 C3 119.3(3) ?
C1 C2 H2 120.4 ?
C3 C2 H2 120.4 ?
C2 C3 C4 120.0(3) ?
C2 C3 H3 120.0 ?
C4 C3 H3 120.0 ?
C3 C4 C5 120.2(3) ?
C3 C4 H4 119.9 ?
C5 C4 H4 119.9 ?
N1 C5 C4 117.4(3) yes
N1 C5 C6 116.0(2) yes
C4 C5 C6 126.6(3) ?
N2 C6 C7 122.6(3) yes
N2 C6 C5 114.2(2) yes
C7 C6 C5 123.2(3) ?
C8 C7 C6 119.1(3) ?
C8 C7 H7 120.5 ?
C6 C7 H7 120.5 ?
C9 C8 C7 118.9(3) ?
C9 C8 H8 120.6 ?
C7 C8 H8 120.6 ?
C8 C9 C10 118.8(3) ?
C8 C9 H9 120.6 ?
C10 C9 H9 120.6 ?
N2 C10 C9 123.7(3) yes
N2 C10 H10 118.2 ?
C9 C10 H10 118.2 ?
O1 C11 O2 124.0(3) yes
O1 C11 C12 119.4(2) yes
O2 C11 C12 116.6(2) yes
C13 C12 C17 118.7(3) ?
C13 C12 C11 121.0(2) ?
C17 C12 C11 120.4(2) ?
C12 C13 C14 121.3(3) ?
C12 C13 H13 119.4 ?
C14 C13 H13 119.4 ?
C15 C14 C13 119.7(3) ?
C15 C14 C18 117.6(3) ?
C13 C14 C18 122.7(3) ?
C16 C15 C14 118.5(3) ?
C16 C15 H15 120.8 ?
C14 C15 H15 120.8 ?
C15 C16 C17 123.0(3) ?
C15 C16 N3 119.1(3) ?
C17 C16 N3 118.0(3) ?
C16 C17 C12 119.0(3) ?
C16 C17 H17 120.5 ?
C12 C17 H17 120.5 ?
O4 C18 O3 124.8(3) yes
O4 C18 C14 122.5(3) yes
O3 C18 C14 112.7(2) yes
O8 C19 O7 123.7(3) yes
O8 C19 C20 122.7(3) yes
O7 C19 C20 113.7(2) yes
C21 C20 C25 119.5(2) ?
C21 C20 C19 119.4(2) ?
C25 C20 C19 121.1(2) ?
C22 C21 C20 121.2(3) ?
C22 C21 H21 119.4 ?
C20 C21 H21 119.4 ?
C21 C22 C23 119.5(2) ?
C21 C22 C26 118.5(2) ?
C23 C22 C26 122.1(2) ?
C24 C23 C22 118.6(2) ?
C24 C23 H23 120.7 ?
C22 C23 H23 120.7 ?
C23 C24 C25 123.0(3) ?
C23 C24 N4 118.6(2) ?
C25 C24 N4 118.3(2) ?
C24 C25 C20 118.3(2) ?
C24 C25 H25 120.9 ?
C20 C25 H25 120.9 ?
O9 C26 O10 124.8(3) yes
O9 C26 C22 120.8(2) yes
O10 C26 C22 114.4(2) yes
H14A O14 H14B 117(2) ?

loop_
_geom_bond_atom_site_label_1
_geom_bond_atom_site_label_2
_geom_bond_distance
_geom_bond_publ_flag
O1 C11 1.238(3) yes
O2 C11 1.251(3) yes
O3 C18 1.309(4) yes
O3 H3A 0.8200 ?
O4 C18 1.202(3) yes
O5 N3 1.214(3) yes
O6 N3 1.216(3) yes
O7 C19 1.295(3) yes
O7 H7A 0.8200 ?
O8 C19 1.195(3) yes
O9 C26 1.196(3) yes
O10 C26 1.297(3) yes
O10 H10A 0.8200 ?
O11 N4 1.202(3) yes
O12 N4 1.205(3) yes
O13 H13A 0.824(12) ?
O13 H13B 0.83(3) ?
N1 C1 1.332(4) yes
N1 C5 1.340(4) yes
N1 H1A 0.8600 ?
N2 C10 1.327(4) yes
N2 C6 1.346(4) yes
N3 C16 1.473(4) yes
N4 C24 1.475(3) yes
C1 C2 1.359(5) ?
C1 H1 0.9300 ?
C2 C3 1.367(5) ?
C2 H2 0.9300 ?
C3 C4 1.368(4) ?
C3 H3 0.9300 ?
C4 C5 1.374(4) ?
C4 H4 0.9300 ?
C5 C6 1.474(4) ?
C6 C7 1.378(4) ?
C7 C8 1.374(4) ?
C7 H7 0.9300 ?
C8 C9 1.364(5) ?
C8 H8 0.9300 ?
C9 C10 1.378(5) ?
C9 H9 0.9300 ?
C10 H10 0.9300 ?
C11 C12 1.519(4) ?
C12 C13 1.388(4) ?
C12 C17 1.389(4) ?
C13 C14 1.393(4) ?
C13 H13 0.9300 ?
C14 C15 1.382(4) ?
C14 C18 1.506(4) ?
C15 C16 1.368(4) ?
C15 H15 0.9300 ?
C16 C17 1.380(4) ?
C17 H17 0.9300 ?
C19 C20 1.495(4) ?
C20 C21 1.388(4) ?
C20 C25 1.394(4) ?
C21 C22 1.385(4) ?
C21 H21 0.9300 ?
C22 C23 1.389(4) ?
C22 C26 1.503(4) ?
C23 C24 1.376(4) ?
C23 H23 0.9300 ?
C24 C25 1.376(4) ?
C25 H25 0.9300 ?
O14 H14A 0.82(2) ?
O14 H14B 0.82(2) ?

loop_
_geom_hbond_atom_site_label_D
_geom_hbond_atom_site_label_H
_geom_hbond_atom_site_label_A
_geom_hbond_site_symmetry_A
_geom_hbond_distance_DH
_geom_hbond_distance_HA
_geom_hbond_distance_DA
_geom_hbond_angle_DHA
O3 H3A O14 1_455 0.82 1.79 2.582(4) 162
O7 H7A O1 3_665 0.82 1.77 2.567(3) 165
O10 H10A O2 4_566 0.82 1.74 2.553(3) 170
O13 H13A O8 2_645 0.824(12) 2.174(13) 2.986(3) 168(3)
O13 H13B O10 . 0.83(3) 2.21(2) 2.944(4) 149(2)
O14 H14A O12 4_566 0.82(4) 2.55(4) 3.042(4) 120(4)
O14 H14B O13 . 0.82(4) 2.02(4) 2.830(5) 171(4)
N1 H1A O9 2_656 0.86 2.06 2.746(4) 136

loop_
_geom_torsion_atom_site_label_1
_geom_torsion_atom_site_label_2
_geom_torsion_atom_site_label_3
_geom_torsion_atom_site_label_4
_geom_torsion
C5 N1 C1 C2 0.3(6)
N1 C1 C2 C3 -0.2(7)
C1 C2 C3 C4 -0.2(6)
C2 C3 C4 C5 0.6(6)
C1 N1 C5 C4 0.1(5)
C1 N1 C5 C6 179.2(3)
C3 C4 C5 N1 -0.5(5)
C3 C4 C5 C6 -179.6(3)
C10 N2 C6 C7 1.0(5)
C10 N2 C6 C5 -178.2(3)
N1 C5 C6 N2 1.1(4)
C4 C5 C6 N2 -179.8(3)
N1 C5 C6 C7 -178.1(3)
C4 C5 C6 C7 1.0(5)
N2 C6 C7 C8 -0.8(5)
C5 C6 C7 C8 178.3(3)
C6 C7 C8 C9 0.0(5)
C7 C8 C9 C10 0.6(5)
C6 N2 C10 C9 -0.3(5)
C8 C9 C10 N2 -0.5(6)
O1 C11 C12 C13 -177.6(3)
O2 C11 C12 C13 1.7(4)
O1 C11 C12 C17 0.4(4)
O2 C11 C12 C17 179.7(3)
C17 C12 C13 C14 -1.4(4)
C11 C12 C13 C14 176.6(3)
C12 C13 C14 C15 1.3(4)
C12 C13 C14 C18 -177.3(3)
C13 C14 C15 C16 0.0(4)
C18 C14 C15 C16 178.8(3)
C14 C15 C16 C17 -1.3(4)
C14 C15 C16 N3 178.8(3)
O5 N3 C16 C15 -2.1(4)
O6 N3 C16 C15 178.9(3)
O5 N3 C16 C17 178.0(3)
O6 N3 C16 C17 -1.0(4)
C15 C16 C17 C12 1.2(4)
N3 C16 C17 C12 -178.9(2)
C13 C12 C17 C16 0.2(4)
C11 C12 C17 C16 -177.8(2)
C15 C14 C18 O4 0.1(5)
C13 C14 C18 O4 178.8(3)
C15 C14 C18 O3 178.8(3)
C13 C14 C18 O3 -2.5(4)
O8 C19 C20 C21 -9.5(4)
O7 C19 C20 C21 169.8(3)
O8 C19 C20 C25 170.0(3)
O7 C19 C20 C25 -10.7(4)
C25 C20 C21 C22 -0.5(4)
C19 C20 C21 C22 179.1(2)
C20 C21 C22 C23 0.3(4)
C20 C21 C22 C26 -178.7(2)
C21 C22 C23 C24 0.0(4)
C26 C22 C23 C24 178.9(3)
C22 C23 C24 C25 -0.1(4)
C22 C23 C24 N4 179.1(3)
O11 N4 C24 C23 6.7(4)
O12 N4 C24 C23 -172.3(3)
O11 N4 C24 C25 -174.1(3)
O12 N4 C24 C25 6.9(4)
C23 C24 C25 C20 -0.1(4)
N4 C24 C25 C20 -179.3(2)
C21 C20 C25 C24 0.4(4)
C19 C20 C25 C24 -179.1(3)
C21 C22 C26 O9 3.2(4)
C23 C22 C26 O9 -175.7(3)
C21 C22 C26 O10 -178.4(3)
C23 C22 C26 O10 2.7(4)

loop_
_cod_related_entry_id
_cod_related_entry_database
_cod_related_entry_code
1 ChemSpider 21129967
